data_4306036
loop_
_publ_author_name
'Xiao-Dan Zheng'
'Long Jiang'
'Xiao-Long Feng'
'Tong-Bu Lu'

_publ_section_title
;
The Supramolecular Isomerism Based on Argentophilic Interactions: The
Construction of Helical Chains with Defined Right-Handed and Left-Handed
Helicity
;
_journal_name_full 'Inorganic Chemistry'
_journal_page_first 10858
_journal_page_last 10865
_journal_paper_doi 10.1021/ic8009578
_journal_volume 47
_journal_year 2008
_chemical_absolute_configuration rm
_chemical_formula_sum 'C40 H76 Ag4 N16 Ni2 O2'
_chemical_formula_weight 1362.07
_chemical_name_systematic
; 
 ? 
;
_space_group_IT_number 4
_symmetry_cell_setting monoclinic
_symmetry_space_group_name_Hall 'P 2yb'
_symmetry_space_group_name_H-M 'P 1 21 1'
_atom_sites_solution_hydrogens geom
_atom_sites_solution_primary direct
_atom_sites_solution_secondary difmap
_audit_creation_method SHELXL-97
_cell_angle_alpha 90.00
_cell_angle_beta 96.841(13)
_cell_angle_gamma 90.00
_cell_formula_units_Z 2
_cell_length_a 10.267(6)
_cell_length_b 13.853(8)
_cell_length_c 19.376(10)
_cell_measurement_reflns_used 2563
_cell_measurement_temperature 293(2)
_cell_measurement_theta_max 22.42
_cell_measurement_theta_min 2.37
_cell_volume 2736(3)
_computing_cell_refinement 'Bruker SMART'
_computing_data_collection 'Bruker SMART'
_computing_data_reduction 'Bruker SAINT'
_computing_molecular_graphics 'Bruker SHELXTL'
_computing_publication_material 'Bruker SHELXTL'
_computing_structure_refinement 'SHELXL-97 (Sheldrick, 1997)'
_computing_structure_solution 'SHELXS-97 (Sheldrick, 1990)'
_diffrn_ambient_temperature 293(2)
_diffrn_measured_fraction_theta_full 0.992
_diffrn_measured_fraction_theta_max 0.992
_diffrn_measurement_device_type 'CCD area detector'
_diffrn_measurement_method 'phi and omega scans'
_diffrn_radiation_monochromator graphite
_diffrn_radiation_source 'fine-focus sealed tube'
_diffrn_radiation_type MoK\a
_diffrn_radiation_wavelength 0.71073
_diffrn_reflns_av_R_equivalents 0.0625
_diffrn_reflns_av_sigmaI/netI 0.1576
_diffrn_reflns_limit_h_max 11
_diffrn_reflns_limit_h_min -12
_diffrn_reflns_limit_k_max 16
_diffrn_reflns_limit_k_min -17
_diffrn_reflns_limit_l_max 17
_diffrn_reflns_limit_l_min -23
_diffrn_reflns_number 13743
_diffrn_reflns_theta_full 26.00
_diffrn_reflns_theta_max 26.00
_diffrn_reflns_theta_min 2.00
_diffrn_standards_decay_% 0
_diffrn_standards_interval_count 0
_diffrn_standards_interval_time 0
_diffrn_standards_number 0
_exptl_absorpt_coefficient_mu 2.124
_exptl_absorpt_correction_T_max 0.7411
_exptl_absorpt_correction_T_min 0.5588
_exptl_absorpt_correction_type multi-scan
_exptl_absorpt_process_details 'SADABS (Sheldrick, 1996)'
_exptl_crystal_colour purple
_exptl_crystal_density_diffrn 1.653
_exptl_crystal_density_method 'not measured'
_exptl_crystal_description block
_exptl_crystal_F_000 1376
_exptl_crystal_size_max 0.31
_exptl_crystal_size_mid 0.21
_exptl_crystal_size_min 0.15
_refine_diff_density_max 0.987
_refine_diff_density_min -1.171
_refine_diff_density_rms 0.151
_refine_ls_abs_structure_details 'Flack H D (1983), Acta Cryst. A39, 876-881'
_refine_ls_abs_structure_Flack 0.01(4)
_refine_ls_extinction_method none
_refine_ls_goodness_of_fit_ref 1.031
_refine_ls_hydrogen_treatment constr
_refine_ls_matrix_type full
_refine_ls_number_parameters 589
_refine_ls_number_reflns 9249
_refine_ls_number_restraints 0
_refine_ls_restrained_S_all 1.031
_refine_ls_R_factor_all 0.1577
_refine_ls_R_factor_gt 0.0600
_refine_ls_shift/su_max 0.000
_refine_ls_shift/su_mean 0.000
_refine_ls_structure_factor_coef Fsqd
_refine_ls_weighting_details 'calc w=1/[\s^2^(Fo^2^)+(0.0429P)^2^+0.0000P] where P=(Fo^2^+2Fc^2^)/3'
_refine_ls_weighting_scheme calc
_refine_ls_wR_factor_gt 0.1044
_refine_ls_wR_factor_ref 0.1379
_reflns_number_gt 4422
_reflns_number_total 9249
_reflns_threshold_expression >2sigma(I)
_cod_data_source_file ic8009578_si_002_3.cif
_cod_data_source_block /D-2
_cod_depositor_comments
;
The following automatic conversions were performed:
'_symmetry_cell_setting' value 'Monoclinic' changed to 'monoclinic'
according to '/home/saulius/struct/CIF-dictionaries/cif_core.dic'
dictionary named 'cif_core.dic' version 2.4.1 from 2010-06-29.

Automatic conversion script
Id: cif_fix_enum 1527 2010-12-29 10:47:43Z saulius 
;
_cod_database_code 4306036

loop_
_symmetry_equiv_pos_as_xyz
'x, y, z'
'-x, y+1/2, -z'

loop_
_atom_site_label
_atom_site_type_symbol
_atom_site_fract_x
_atom_site_fract_y
_atom_site_fract_z
_atom_site_U_iso_or_equiv
_atom_site_adp_type
_atom_site_occupancy
_atom_site_symmetry_multiplicity
_atom_site_calc_flag
_atom_site_refinement_flags
_atom_site_disorder_assembly
_atom_site_disorder_group
Ni1 Ni 0.61017(17) 0.31773(12) 0.82792(9) 0.0375(5) Uani 1 1 d . . .
Ni2 Ni 1.07923(16) 0.37021(13) 0.40052(8) 0.0352(4) Uani 1 1 d . . .
Ag1 Ag 0.93881(10) 0.29586(8) 0.64400(5) 0.0468(3) Uani 1 1 d . . .
Ag2 Ag 0.51614(13) -0.05094(9) 0.82220(7) 0.0638(4) Uani 1 1 d . . .
Ag3 Ag 1.27830(11) 0.71071(8) 0.46075(6) 0.0535(3) Uani 1 1 d . . .
Ag4 Ag 0.80642(15) -0.13141(13) 0.89801(7) 0.0904(5) Uani 1 1 d . . .
C1 C 0.5702(16) 0.4982(12) 0.7540(8) 0.061(5) Uani 1 1 d . . .
H1A H 0.5720 0.5347 0.7114 0.073 Uiso 1 1 calc R . .
H1B H 0.5032 0.5261 0.7792 0.073 Uiso 1 1 calc R . .
C2 C 0.6981(15) 0.5063(12) 0.7963(8) 0.055(4) Uani 1 1 d . . .
H2A H 0.7666 0.4842 0.7697 0.066 Uiso 1 1 calc R . .
H2B H 0.7153 0.5733 0.8087 0.066 Uiso 1 1 calc R . .
C3 C 0.8332(14) 0.4437(12) 0.8972(8) 0.056(4) Uani 1 1 d . . .
H3 H 0.8874 0.4045 0.8697 0.067 Uiso 1 1 calc R . .
C4 C 0.9032(19) 0.5420(15) 0.9112(10) 0.111(8) Uani 1 1 d . . .
H4A H 0.9251 0.5683 0.8682 0.126 Uiso 1 1 calc R . .
H4B H 0.9819 0.5330 0.9426 0.126 Uiso 1 1 calc R . .
H4C H 0.8460 0.5858 0.9315 0.126 Uiso 1 1 calc R . .
C5 C 0.8286(16) 0.3926(11) 0.9664(7) 0.063(5) Uani 1 1 d . . .
H5A H 0.9125 0.4038 0.9939 0.076 Uiso 1 1 calc R . .
H5B H 0.7631 0.4255 0.9899 0.076 Uiso 1 1 calc R . .
C6 C 0.8008(14) 0.2862(13) 0.9701(7) 0.057(4) Uani 1 1 d . . .
C7 C 0.8978(13) 0.2234(13) 0.9325(8) 0.069(5) Uani 1 1 d . . .
H7A H 0.9864 0.2425 0.9479 0.103 Uiso 1 1 calc R . .
H7B H 0.8800 0.2327 0.8832 0.103 Uiso 1 1 calc R . .
H7C H 0.8864 0.1565 0.9433 0.103 Uiso 1 1 calc R . .
C8 C 0.8075(16) 0.2523(13) 1.0448(8) 0.085(6) Uani 1 1 d . . .
H8A H 0.7320 0.2753 1.0646 0.127 Uiso 1 1 calc R . .
H8B H 0.8856 0.2771 1.0709 0.127 Uiso 1 1 calc R . .
H8C H 0.8091 0.1830 1.0461 0.127 Uiso 1 1 calc R . .
C9 C 0.5582(13) 0.2963(13) 0.9725(7) 0.060(4) Uani 1 1 d . . .
H9A H 0.5685 0.3641 0.9846 0.072 Uiso 1 1 calc R . .
H9B H 0.5606 0.2594 1.0151 0.072 Uiso 1 1 calc R . .
C10 C 0.4266(15) 0.2806(13) 0.9279(8) 0.066(5) Uani 1 1 d . . .
H10A H 0.4167 0.2136 0.9138 0.080 Uiso 1 1 calc R . .
H10B H 0.3546 0.2979 0.9537 0.080 Uiso 1 1 calc R . .
C11 C 0.3122(12) 0.3279(12) 0.8159(7) 0.055(5) Uani 1 1 d . . .
H11 H 0.3162 0.2616 0.7988 0.066 Uiso 1 1 calc R . .
C12 C 0.1816(14) 0.3385(14) 0.8504(9) 0.092(7) Uani 1 1 d . . .
H12A H 0.1810 0.2921 0.8872 0.138 Uiso 1 1 calc R . .
H12B H 0.1077 0.3273 0.8161 0.138 Uiso 1 1 calc R . .
H12C H 0.1764 0.4024 0.8690 0.138 Uiso 1 1 calc R . .
C13 C 0.3042(13) 0.3935(11) 0.7547(7) 0.055(5) Uani 1 1 d . . .
H13A H 0.2171 0.3858 0.7298 0.066 Uiso 1 1 calc R . .
H13B H 0.3092 0.4589 0.7726 0.066 Uiso 1 1 calc R . .
C14 C 0.3978(13) 0.3871(11) 0.7025(7) 0.046(4) Uani 1 1 d . . .
C15 C 0.3673(16) 0.4564(12) 0.6433(8) 0.074(5) Uani 1 1 d . . .
H15A H 0.3677 0.5212 0.6610 0.111 Uiso 1 1 calc R . .
H15B H 0.2824 0.4420 0.6192 0.111 Uiso 1 1 calc R . .
H15C H 0.4323 0.4505 0.6119 0.111 Uiso 1 1 calc R . .
C16 C 0.3936(14) 0.2834(11) 0.6720(7) 0.060(4) Uani 1 1 d . . .
H16A H 0.4538 0.2788 0.6378 0.090 Uiso 1 1 calc R . .
H16B H 0.3064 0.2694 0.6507 0.090 Uiso 1 1 calc R . .
H16C H 0.4181 0.2379 0.7086 0.090 Uiso 1 1 calc R . .
C17 C 1.2941(12) 0.3636(11) 0.3154(6) 0.040(3) Uani 1 1 d . . .
H17A H 1.3858 0.3763 0.3116 0.048 Uiso 1 1 calc R . .
H17B H 1.2663 0.3108 0.2842 0.048 Uiso 1 1 calc R . .
C18 C 1.2172(13) 0.4497(12) 0.2936(7) 0.050(4) Uani 1 1 d . . .
H18A H 1.2502 0.5042 0.3218 0.060 Uiso 1 1 calc R . .
H18B H 1.2273 0.4643 0.2456 0.060 Uiso 1 1 calc R . .
C19 C 0.9995(16) 0.5261(11) 0.2843(8) 0.058(5) Uani 1 1 d . . .
H19 H 1.0317 0.5751 0.3186 0.070 Uiso 1 1 calc R . .
C20 C 1.0128(17) 0.5659(12) 0.2135(7) 0.076(6) Uani 1 1 d . . .
H20A H 1.1037 0.5777 0.2094 0.115 Uiso 1 1 calc R . .
H20B H 0.9646 0.6252 0.2069 0.115 Uiso 1 1 calc R . .
H20C H 0.9787 0.5201 0.1787 0.115 Uiso 1 1 calc R . .
C21 C 0.8547(15) 0.5074(12) 0.2916(7) 0.059(4) Uani 1 1 d . . .
H21A H 0.8269 0.4531 0.2618 0.071 Uiso 1 1 calc R . .
H21B H 0.8056 0.5631 0.2727 0.071 Uiso 1 1 calc R . .
C22 C 0.8115(15) 0.4867(11) 0.3633(8) 0.051(4) Uani 1 1 d . . .
C23 C 0.8506(13) 0.5649(10) 0.4136(8) 0.055(4) Uani 1 1 d . . .
H23A H 0.8045 0.5577 0.4536 0.083 Uiso 1 1 calc R . .
H23B H 0.8292 0.6263 0.3921 0.083 Uiso 1 1 calc R . .
H23C H 0.9433 0.5616 0.4277 0.083 Uiso 1 1 calc R . .
C24 C 0.6597(14) 0.4803(11) 0.3533(8) 0.062(5) Uani 1 1 d . . .
H24A H 0.6291 0.4640 0.3968 0.093 Uiso 1 1 calc R . .
H24B H 0.6324 0.4315 0.3195 0.093 Uiso 1 1 calc R . .
H24C H 0.6237 0.5414 0.3375 0.093 Uiso 1 1 calc R . .
C25 C 0.8129(13) 0.3074(11) 0.3548(8) 0.055(4) Uani 1 1 d . . .
H25A H 0.8123 0.3160 0.3051 0.065 Uiso 1 1 calc R . .
H25B H 0.7227 0.3007 0.3643 0.065 Uiso 1 1 calc R . .
C26 C 0.8855(12) 0.2172(11) 0.3764(7) 0.047(4) Uani 1 1 d . . .
H26A H 0.8790 0.2041 0.4250 0.057 Uiso 1 1 calc R . .
H26B H 0.8477 0.1632 0.3492 0.057 Uiso 1 1 calc R . .
C27 C 1.1070(13) 0.1466(9) 0.3928(7) 0.035(3) Uani 1 1 d . . .
H27 H 1.1117 0.1481 0.4436 0.041 Uiso 1 1 calc R . .
C28 C 1.0516(14) 0.0514(10) 0.3690(8) 0.059(5) Uani 1 1 d . . .
H28A H 0.9778 0.0366 0.3933 0.088 Uiso 1 1 calc R . .
H28B H 1.1174 0.0024 0.3785 0.088 Uiso 1 1 calc R . .
H28C H 1.0239 0.0538 0.3200 0.088 Uiso 1 1 calc R . .
C29 C 1.2447(12) 0.1578(10) 0.3743(7) 0.040(4) Uani 1 1 d . . .
H29A H 1.2888 0.0965 0.3837 0.048 Uiso 1 1 calc R . .
H29B H 1.2380 0.1679 0.3244 0.048 Uiso 1 1 calc R . .
C30 C 1.3336(13) 0.2350(10) 0.4078(7) 0.037(4) Uani 1 1 d . . .
C31 C 1.3488(12) 0.2276(12) 0.4853(6) 0.053(4) Uani 1 1 d . . .
H31A H 1.4047 0.2785 0.5049 0.080 Uiso 1 1 calc R . .
H31B H 1.3870 0.1663 0.4992 0.080 Uiso 1 1 calc R . .
H31C H 1.2643 0.2330 0.5015 0.080 Uiso 1 1 calc R . .
C32 C 1.4709(12) 0.2237(12) 0.3825(8) 0.060(5) Uani 1 1 d . . .
H32A H 1.5279 0.2740 0.4024 0.090 Uiso 1 1 calc R . .
H32B H 1.4624 0.2281 0.3328 0.090 Uiso 1 1 calc R . .
H32C H 1.5072 0.1620 0.3969 0.090 Uiso 1 1 calc R . .
C33 C 0.8366(14) 0.2845(11) 0.7298(8) 0.048(4) Uani 1 1 d . . .
C34 C 1.0301(13) 0.3132(10) 0.5560(7) 0.042(4) Uani 1 1 d . . .
C35 C 0.5371(16) 0.0947(14) 0.8091(8) 0.060(5) Uani 1 1 d . . .
C36 C 0.488(2) -0.1974(18) 0.8267(10) 0.092(7) Uani 1 1 d . . .
C39 C 0.7201(19) -0.0464(16) 0.9551(10) 0.077(6) Uani 1 1 d . . .
C40 C 0.8982(19) -0.2145(17) 0.8340(10) 0.083(6) Uani 1 1 d . . .
N1 N 0.5357(10) 0.3973(8) 0.7366(6) 0.045(3) Uani 1 1 d . . .
H1C H 0.5873 0.3801 0.7035 0.054 Uiso 1 1 calc R . .
N2 N 0.6997(11) 0.4494(9) 0.8582(5) 0.046(3) Uani 1 1 d . . .
H2C H 0.6473 0.4796 0.8861 0.055 Uiso 1 1 calc R . .
N3 N 0.6672(10) 0.2650(8) 0.9331(5) 0.041(3) Uani 1 1 d . . .
H3A H 0.6615 0.1996 0.9303 0.049 Uiso 1 1 calc R . .
N4 N 0.4283(9) 0.3436(8) 0.8666(6) 0.044(3) Uani 1 1 d . . .
H4D H 0.4275 0.4061 0.8812 0.053 Uiso 1 1 calc R . .
N5 N 1.2803(10) 0.3336(7) 0.3883(5) 0.035(3) Uani 1 1 d . . .
H5C H 1.3307 0.3756 0.4160 0.042 Uiso 1 1 calc R . .
N6 N 1.0782(10) 0.4359(8) 0.3004(5) 0.037(3) Uani 1 1 d . . .
H6A H 1.0474 0.3910 0.2682 0.045 Uiso 1 1 calc R . .
N7 N 0.8704(10) 0.3937(8) 0.3909(6) 0.039(3) Uani 1 1 d . . .
H7D H 0.8488 0.3892 0.4349 0.046 Uiso 1 1 calc R . .
N8 N 1.0252(10) 0.2292(8) 0.3654(5) 0.040(3) Uani 1 1 d . . .
H8D H 1.0272 0.2294 0.3186 0.047 Uiso 1 1 calc R . .
N9 N 0.7735(10) 0.2895(9) 0.7731(6) 0.045(3) Uani 1 1 d . . .
N10 N 1.0614(10) 0.3266(8) 0.5020(6) 0.042(3) Uani 1 1 d . . .
N11 N 0.5539(11) 0.1769(9) 0.8055(6) 0.042(3) Uani 1 1 d . . .
N12 N 0.469(2) -0.2748(14) 0.8282(11) 0.122(8) Uani 1 1 d . . .
N15 N 0.674(2) 0.0128(15) 0.9870(10) 0.124(7) Uani 1 1 d . . .
N16 N 0.9555(18) -0.2568(13) 0.7962(9) 0.102(6) Uani 1 1 d . . .
C37 C 1.2132(14) 0.5759(14) 0.4558(8) 0.056(5) Uani 1 1 d . . .
C38 C 1.3301(16) 0.8557(14) 0.4605(9) 0.061(5) Uani 1 1 d . . .
N13 N 1.1595(12) 0.5021(10) 0.4433(7) 0.054(4) Uani 1 1 d . . .
N14 N 1.3575(15) 0.9325(11) 0.4591(9) 0.084(5) Uani 1 1 d . . .
O2W O 0.5092(14) -0.4376(12) 0.9236(8) 0.144(6) Uani 1 1 d U . .
H2D H 0.5230 -0.3796 0.9125 0.172 Uiso 1 1 d R . .
H2E H 0.4582 -0.4391 0.9552 0.172 Uiso 1 1 d R . .
O1W O 0.210(3) -0.369(2) 0.7847(14) 0.307(14) Uani 1 1 d U . .
H1E H 0.1300 -0.3548 0.7854 0.368 Uiso 1 1 d R . .
H1D H 0.2722 -0.3490 0.8145 0.368 Uiso 1 1 d R . .

loop_
_atom_site_aniso_label
_atom_site_aniso_U_11
_atom_site_aniso_U_22
_atom_site_aniso_U_33
_atom_site_aniso_U_23
_atom_site_aniso_U_13
_atom_site_aniso_U_12
Ni1 0.0401(11) 0.0407(12) 0.0335(10) 0.0015(9) 0.0122(8) -0.0013(9)
Ni2 0.0382(11) 0.0374(11) 0.0312(10) -0.0006(9) 0.0094(8) -0.0041(9)
Ag1 0.0484(7) 0.0591(8) 0.0354(6) 0.0019(6) 0.0159(5) 0.0025(6)
Ag2 0.0833(10) 0.0432(8) 0.0677(9) 0.0036(7) 0.0211(8) -0.0005(7)
Ag3 0.0527(8) 0.0463(8) 0.0603(8) -0.0054(7) 0.0011(6) -0.0066(7)
Ag4 0.1069(12) 0.0989(12) 0.0655(9) 0.0119(10) 0.0111(8) 0.0085(11)
C1 0.085(14) 0.052(11) 0.047(10) 0.017(9) 0.013(10) 0.005(10)
C2 0.061(12) 0.059(11) 0.045(10) -0.002(9) -0.001(9) 0.008(9)
C3 0.051(11) 0.057(11) 0.059(10) 0.015(9) -0.002(8) -0.016(9)
C4 0.114(17) 0.097(17) 0.112(17) 0.023(14) -0.028(13) -0.070(14)
C5 0.082(13) 0.056(12) 0.047(10) 0.003(8) -0.011(8) -0.034(9)
C6 0.051(10) 0.083(13) 0.038(9) -0.003(10) 0.004(8) -0.005(10)
C7 0.028(9) 0.099(14) 0.079(12) 0.034(11) 0.009(8) 0.018(10)
C8 0.087(14) 0.116(17) 0.045(11) 0.038(10) -0.017(9) -0.038(11)
C9 0.059(11) 0.076(12) 0.050(9) 0.005(10) 0.028(8) 0.014(10)
C10 0.054(11) 0.090(13) 0.059(11) 0.018(11) 0.023(9) -0.003(10)
C11 0.032(9) 0.093(14) 0.043(9) -0.005(9) 0.013(7) -0.014(8)
C12 0.046(11) 0.122(18) 0.113(15) 0.002(13) 0.030(10) -0.016(11)
C13 0.029(8) 0.074(12) 0.064(10) 0.030(9) 0.017(8) 0.005(8)
C14 0.036(9) 0.051(11) 0.047(9) 0.010(8) -0.006(7) 0.003(7)
C15 0.091(14) 0.081(13) 0.051(11) 0.023(11) 0.010(9) 0.032(12)
C16 0.066(11) 0.069(12) 0.044(9) -0.003(9) -0.004(8) -0.002(10)
C17 0.030(8) 0.064(10) 0.028(7) 0.001(8) 0.012(6) 0.000(8)
C18 0.042(10) 0.061(10) 0.049(9) 0.003(9) 0.017(8) -0.011(9)
C19 0.087(14) 0.040(10) 0.050(10) 0.013(8) 0.017(9) 0.009(9)
C20 0.130(16) 0.052(11) 0.040(10) 0.012(9) -0.017(10) 0.001(11)
C21 0.064(12) 0.060(11) 0.050(10) 0.021(9) -0.010(8) 0.011(9)
C22 0.049(11) 0.057(11) 0.048(10) -0.006(8) 0.014(8) 0.006(8)
C23 0.043(10) 0.029(9) 0.091(13) -0.019(9) -0.004(9) 0.016(7)
C24 0.043(10) 0.056(11) 0.085(13) 0.012(9) -0.003(9) 0.003(8)
C25 0.035(9) 0.056(11) 0.073(11) -0.013(10) 0.008(8) -0.011(8)
C26 0.043(9) 0.054(10) 0.050(9) -0.014(9) 0.024(7) -0.017(9)
C27 0.030(8) 0.031(8) 0.040(8) 0.001(7) -0.006(7) -0.001(6)
C28 0.043(10) 0.040(10) 0.095(13) -0.001(10) 0.011(9) -0.013(8)
C29 0.029(8) 0.037(9) 0.056(9) -0.003(7) 0.009(7) 0.004(7)
C30 0.041(9) 0.038(10) 0.033(8) -0.004(7) 0.009(7) 0.001(7)
C31 0.029(8) 0.088(13) 0.041(9) 0.009(9) 0.001(7) 0.003(8)
C32 0.031(9) 0.067(12) 0.084(12) -0.001(10) 0.012(8) 0.000(8)
C33 0.054(10) 0.042(9) 0.048(10) 0.008(8) -0.001(8) 0.019(8)
C34 0.044(9) 0.039(9) 0.042(9) 0.014(8) 0.001(7) 0.014(7)
C35 0.066(13) 0.067(14) 0.045(11) 0.002(10) 0.005(9) 0.015(11)
C36 0.124(18) 0.090(17) 0.071(13) 0.000(14) 0.047(12) -0.004(16)
C39 0.104(16) 0.069(14) 0.061(13) 0.024(12) 0.021(11) 0.008(13)
C40 0.088(15) 0.100(17) 0.060(13) 0.043(13) 0.004(11) 0.000(13)
N1 0.042(8) 0.053(9) 0.039(7) 0.002(6) 0.003(6) 0.004(6)
N2 0.044(8) 0.069(8) 0.026(7) 0.004(7) 0.008(6) -0.010(7)
N3 0.052(8) 0.034(7) 0.041(7) -0.002(6) 0.019(6) -0.008(6)
N4 0.025(6) 0.054(8) 0.052(7) 0.004(6) -0.002(6) -0.001(6)
N5 0.041(7) 0.032(7) 0.033(6) 0.000(5) 0.013(5) -0.008(5)
N6 0.036(7) 0.029(7) 0.046(7) 0.002(6) 0.002(6) -0.003(6)
N7 0.040(7) 0.036(7) 0.040(7) -0.005(6) 0.007(5) 0.002(6)
N8 0.036(7) 0.046(8) 0.038(7) 0.006(6) 0.015(6) -0.002(6)
N9 0.045(8) 0.052(8) 0.040(7) 0.002(7) 0.016(6) 0.014(7)
N10 0.047(8) 0.048(8) 0.032(7) 0.001(6) 0.011(6) 0.005(6)
N11 0.049(8) 0.044(9) 0.030(7) 0.001(6) -0.007(5) 0.009(6)
N12 0.149(18) 0.073(14) 0.153(18) 0.015(15) 0.056(14) -0.004(15)
N15 0.139(19) 0.114(17) 0.120(17) -0.024(14) 0.014(13) -0.027(14)
N16 0.115(16) 0.119(17) 0.073(13) 0.024(11) 0.010(11) 0.012(12)
C37 0.024(9) 0.089(14) 0.050(11) -0.011(10) -0.011(8) 0.003(9)
C38 0.052(11) 0.051(12) 0.081(13) -0.020(11) 0.006(9) 0.014(10)
N13 0.048(9) 0.065(10) 0.050(9) 0.001(8) 0.007(7) 0.008(7)
N14 0.080(12) 0.044(10) 0.128(14) -0.007(10) 0.006(10) -0.011(9)
O2W 0.144(6) 0.143(6) 0.144(6) 0.0000(10) 0.0179(12) 0.0003(10)
O1W 0.307(14) 0.307(14) 0.307(14) -0.0001(10) 0.0365(19) 0.0000(10)

loop_
_atom_type_symbol
_atom_type_description
_atom_type_scat_dispersion_real
_atom_type_scat_dispersion_imag
_atom_type_scat_source
C C 0.0033 0.0016 'International Tables Vol C Tables 4.2.6.8 and 6.1.1.4'
H H 0.0000 0.0000 'International Tables Vol C Tables 4.2.6.8 and 6.1.1.4'
N N 0.0061 0.0033 'International Tables Vol C Tables 4.2.6.8 and 6.1.1.4'
O O 0.0106 0.0060 'International Tables Vol C Tables 4.2.6.8 and 6.1.1.4'
Ni Ni 0.3393 1.1124 'International Tables Vol C Tables 4.2.6.8 and 6.1.1.4'
Ag Ag -0.8971 1.1015 'International Tables Vol C Tables 4.2.6.8 and 6.1.1.4'

loop_
_geom_angle_atom_site_label_1
_geom_angle_atom_site_label_2
_geom_angle_atom_site_label_3
_geom_angle
_geom_angle_site_symmetry_1
_geom_angle_site_symmetry_3
_geom_angle_publ_flag
N11 Ni1 N2 169.6(5) . . ?
N11 Ni1 N4 89.9(4) . . ?
N2 Ni1 N4 97.4(4) . . ?
N11 Ni1 N9 86.5(5) . . ?
N2 Ni1 N9 87.4(4) . . ?
N4 Ni1 N9 170.6(4) . . ?
N11 Ni1 N1 104.4(4) . . ?
N2 Ni1 N1 83.4(4) . . ?
N4 Ni1 N1 87.8(4) . . ?
N9 Ni1 N1 84.7(4) . . ?
N11 Ni1 N3 85.3(4) . . ?
N2 Ni1 N3 88.3(4) . . ?
N4 Ni1 N3 82.9(4) . . ?
N9 Ni1 N3 105.4(4) . . ?
N1 Ni1 N3 166.7(4) . . ?
N10 Ni2 N8 89.2(4) . . ?
N10 Ni2 N13 87.5(4) . . ?
N8 Ni2 N13 171.4(5) . . ?
N10 Ni2 N6 170.2(4) . . ?
N8 Ni2 N6 97.4(4) . . ?
N13 Ni2 N6 87.0(5) . . ?
N10 Ni2 N7 85.8(4) . . ?
N8 Ni2 N7 83.8(4) . . ?
N13 Ni2 N7 103.8(4) . . ?
N6 Ni2 N7 87.7(4) . . ?
N10 Ni2 N5 103.1(4) . . ?
N8 Ni2 N5 88.0(4) . . ?
N13 Ni2 N5 85.1(4) . . ?
N6 Ni2 N5 84.4(4) . . ?
N7 Ni2 N5 167.8(4) . . ?
C34 Ag1 C33 176.1(5) . . ?
C34 Ag1 Ag3 82.2(4) . 2_746 ?
C33 Ag1 Ag3 96.0(4) . 2_746 ?
C35 Ag2 C36 175.1(8) . . ?
C35 Ag2 Ag4 106.3(5) . . ?
C36 Ag2 Ag4 77.0(7) . . ?
C37 Ag3 C38 174.6(6) . . ?
C37 Ag3 Ag1 96.7(4) . 2_756 ?
C38 Ag3 Ag1 78.0(5) . 2_756 ?
C39 Ag4 C40 176.7(8) . . ?
C39 Ag4 Ag2 66.3(6) . . ?
C40 Ag4 Ag2 112.2(5) . . ?
C2 C1 N1 112.1(13) . . ?
C2 C1 H1A 109.2 . . ?
N1 C1 H1A 109.2 . . ?
C2 C1 H1B 109.2 . . ?
N1 C1 H1B 109.2 . . ?
H1A C1 H1B 107.9 . . ?
N2 C2 C1 110.2(13) . . ?
N2 C2 H2A 109.6 . . ?
C1 C2 H2A 109.6 . . ?
N2 C2 H2B 109.6 . . ?
C1 C2 H2B 109.6 . . ?
H2A C2 H2B 108.1 . . ?
N2 C3 C5 110.5(12) . . ?
N2 C3 C4 115.0(15) . . ?
C5 C3 C4 108.5(14) . . ?
N2 C3 H3 107.5 . . ?
C5 C3 H3 107.5 . . ?
C4 C3 H3 107.5 . . ?
C3 C4 H4A 109.5 . . ?
C3 C4 H4B 109.5 . . ?
H4A C4 H4B 109.5 . . ?
C3 C4 H4C 109.5 . . ?
H4A C4 H4C 109.5 . . ?
H4B C4 H4C 109.5 . . ?
C6 C5 C3 121.6(13) . . ?
C6 C5 H5A 106.9 . . ?
C3 C5 H5A 106.9 . . ?
C6 C5 H5B 106.9 . . ?
C3 C5 H5B 106.9 . . ?
H5A C5 H5B 106.7 . . ?
N3 C6 C5 109.6(13) . . ?
N3 C6 C8 109.4(12) . . ?
C5 C6 C8 111.3(14) . . ?
N3 C6 C7 105.3(12) . . ?
C5 C6 C7 112.8(13) . . ?
C8 C6 C7 108.3(14) . . ?
C6 C7 H7A 109.5 . . ?
C6 C7 H7B 109.5 . . ?
H7A C7 H7B 109.5 . . ?
C6 C7 H7C 109.5 . . ?
H7A C7 H7C 109.5 . . ?
H7B C7 H7C 109.5 . . ?
C6 C8 H8A 109.5 . . ?
C6 C8 H8B 109.5 . . ?
H8A C8 H8B 109.5 . . ?
C6 C8 H8C 109.5 . . ?
H8A C8 H8C 109.5 . . ?
H8B C8 H8C 109.5 . . ?
N3 C9 C10 109.6(12) . . ?
N3 C9 H9A 109.7 . . ?
C10 C9 H9A 109.7 . . ?
N3 C9 H9B 109.7 . . ?
C10 C9 H9B 109.7 . . ?
H9A C9 H9B 108.2 . . ?
N4 C10 C9 106.0(11) . . ?
N4 C10 H10A 110.5 . . ?
C9 C10 H10A 110.5 . . ?
N4 C10 H10B 110.5 . . ?
C9 C10 H10B 110.5 . . ?
H10A C10 H10B 108.7 . . ?
N4 C11 C13 114.0(12) . . ?
N4 C11 C12 111.6(12) . . ?
C13 C11 C12 108.2(13) . . ?
N4 C11 H11 107.6 . . ?
C13 C11 H11 107.6 . . ?
C12 C11 H11 107.6 . . ?
C11 C12 H12A 109.5 . . ?
C11 C12 H12B 109.5 . . ?
H12A C12 H12B 109.5 . . ?
C11 C12 H12C 109.5 . . ?
H12A C12 H12C 109.5 . . ?
H12B C12 H12C 109.5 . . ?
C14 C13 C11 122.0(12) . . ?
C14 C13 H13A 106.8 . . ?
C11 C13 H13A 106.8 . . ?
C14 C13 H13B 106.8 . . ?
C11 C13 H13B 106.8 . . ?
H13A C13 H13B 106.7 . . ?
C13 C14 N1 110.5(11) . . ?
C13 C14 C15 113.0(12) . . ?
N1 C14 C15 112.2(12) . . ?
C13 C14 C16 109.0(12) . . ?
N1 C14 C16 103.7(11) . . ?
C15 C14 C16 107.9(12) . . ?
C14 C15 H15A 109.5 . . ?
C14 C15 H15B 109.5 . . ?
H15A C15 H15B 109.5 . . ?
C14 C15 H15C 109.5 . . ?
H15A C15 H15C 109.5 . . ?
H15B C15 H15C 109.5 . . ?
C14 C16 H16A 109.5 . . ?
C14 C16 H16B 109.5 . . ?
H16A C16 H16B 109.5 . . ?
C14 C16 H16C 109.5 . . ?
H16A C16 H16C 109.5 . . ?
H16B C16 H16C 109.5 . . ?
C18 C17 N5 113.0(10) . . ?
C18 C17 H17A 109.0 . . ?
N5 C17 H17A 109.0 . . ?
C18 C17 H17B 109.0 . . ?
N5 C17 H17B 109.0 . . ?
H17A C17 H17B 107.8 . . ?
N6 C18 C17 111.5(12) . . ?
N6 C18 H18A 109.3 . . ?
C17 C18 H18A 109.3 . . ?
N6 C18 H18B 109.3 . . ?
C17 C18 H18B 109.3 . . ?
H18A C18 H18B 108.0 . . ?
C20 C19 N6 112.9(12) . . ?
C20 C19 C21 109.9(13) . . ?
N6 C19 C21 110.1(12) . . ?
C20 C19 H19 107.9 . . ?
N6 C19 H19 107.9 . . ?
C21 C19 H19 107.9 . . ?
C19 C20 H20A 109.5 . . ?
C19 C20 H20B 109.5 . . ?
H20A C20 H20B 109.5 . . ?
C19 C20 H20C 109.5 . . ?
H20A C20 H20C 109.5 . . ?
H20B C20 H20C 109.5 . . ?
C19 C21 C22 120.2(12) . . ?
C19 C21 H21A 107.3 . . ?
C22 C21 H21A 107.3 . . ?
C19 C21 H21B 107.3 . . ?
C22 C21 H21B 107.3 . . ?
H21A C21 H21B 106.9 . . ?
C23 C22 N7 109.3(12) . . ?
C23 C22 C21 111.9(13) . . ?
N7 C22 C21 109.6(11) . . ?
C23 C22 C24 108.3(11) . . ?
N7 C22 C24 110.7(12) . . ?
C21 C22 C24 107.0(12) . . ?
C22 C23 H23A 109.5 . . ?
C22 C23 H23B 109.5 . . ?
H23A C23 H23B 109.5 . . ?
C22 C23 H23C 109.5 . . ?
H23A C23 H23C 109.5 . . ?
H23B C23 H23C 109.5 . . ?
C22 C24 H24A 109.5 . . ?
C22 C24 H24B 109.5 . . ?
H24A C24 H24B 109.5 . . ?
C22 C24 H24C 109.5 . . ?
H24A C24 H24C 109.5 . . ?
H24B C24 H24C 109.5 . . ?
N7 C25 C26 112.9(12) . . ?
N7 C25 H25A 109.0 . . ?
C26 C25 H25A 109.0 . . ?
N7 C25 H25B 109.0 . . ?
C26 C25 H25B 109.0 . . ?
H25A C25 H25B 107.8 . . ?
N8 C26 C25 109.1(11) . . ?
N8 C26 H26A 109.9 . . ?
C25 C26 H26A 109.9 . . ?
N8 C26 H26B 109.9 . . ?
C25 C26 H26B 109.9 . . ?
H26A C26 H26B 108.3 . . ?
N8 C27 C28 113.3(11) . . ?
N8 C27 C29 110.1(10) . . ?
C28 C27 C29 110.6(11) . . ?
N8 C27 H27 107.5 . . ?
C28 C27 H27 107.5 . . ?
C29 C27 H27 107.5 . . ?
C27 C28 H28A 109.5 . . ?
C27 C28 H28B 109.5 . . ?
H28A C28 H28B 109.5 . . ?
C27 C28 H28C 109.5 . . ?
H28A C28 H28C 109.5 . . ?
H28B C28 H28C 109.5 . . ?
C30 C29 C27 120.6(11) . . ?
C30 C29 H29A 107.2 . . ?
C27 C29 H29A 107.2 . . ?
C30 C29 H29B 107.2 . . ?
C27 C29 H29B 107.2 . . ?
H29A C29 H29B 106.8 . . ?
C31 C30 N5 107.9(11) . . ?
C31 C30 C29 111.8(12) . . ?
N5 C30 C29 110.7(11) . . ?
C31 C30 C32 108.7(11) . . ?
N5 C30 C32 109.2(11) . . ?
C29 C30 C32 108.6(11) . . ?
C30 C31 H31A 109.5 . . ?
C30 C31 H31B 109.5 . . ?
H31A C31 H31B 109.5 . . ?
C30 C31 H31C 109.5 . . ?
H31A C31 H31C 109.5 . . ?
H31B C31 H31C 109.5 . . ?
C30 C32 H32A 109.5 . . ?
C30 C32 H32B 109.5 . . ?
H32A C32 H32B 109.5 . . ?
C30 C32 H32C 109.5 . . ?
H32A C32 H32C 109.5 . . ?
H32B C32 H32C 109.5 . . ?
N9 C33 Ag1 170.8(13) . . ?
N10 C34 Ag1 169.1(12) . . ?
N11 C35 Ag2 175.8(16) . . ?
N12 C36 Ag2 178(3) . . ?
N15 C39 Ag4 173(2) . . ?
N16 C40 Ag4 175(2) . . ?
C1 N1 C14 112.3(11) . . ?
C1 N1 Ni1 104.2(9) . . ?
C14 N1 Ni1 122.8(8) . . ?
C1 N1 H1C 105.4 . . ?
C14 N1 H1C 105.4 . . ?
Ni1 N1 H1C 105.4 . . ?
C2 N2 C3 111.9(11) . . ?
C2 N2 Ni1 106.5(9) . . ?
C3 N2 Ni1 116.3(10) . . ?
C2 N2 H2C 107.2 . . ?
C3 N2 H2C 107.2 . . ?
Ni1 N2 H2C 107.2 . . ?
C9 N3 C6 113.4(11) . . ?
C9 N3 Ni1 104.3(8) . . ?
C6 N3 Ni1 120.8(8) . . ?
C9 N3 H3A 105.8 . . ?
C6 N3 H3A 105.8 . . ?
Ni1 N3 H3A 105.8 . . ?
C11 N4 C10 111.3(11) . . ?
C11 N4 Ni1 114.6(8) . . ?
C10 N4 Ni1 106.2(8) . . ?
C11 N4 H4D 108.1 . . ?
C10 N4 H4D 108.1 . . ?
Ni1 N4 H4D 108.1 . . ?
C17 N5 C30 114.7(10) . . ?
C17 N5 Ni2 103.7(7) . . ?
C30 N5 Ni2 120.6(7) . . ?
C17 N5 H5C 105.5 . . ?
C30 N5 H5C 105.5 . . ?
Ni2 N5 H5C 105.5 . . ?
C18 N6 C19 112.3(11) . . ?
C18 N6 Ni2 103.7(8) . . ?
C19 N6 Ni2 119.1(8) . . ?
C18 N6 H6A 107.0 . . ?
C19 N6 H6A 107.0 . . ?
Ni2 N6 H6A 107.0 . . ?
C25 N7 C22 114.1(11) . . ?
C25 N7 Ni2 104.9(8) . . ?
C22 N7 Ni2 121.2(8) . . ?
C25 N7 H7D 105.1 . . ?
C22 N7 H7D 105.1 . . ?
Ni2 N7 H7D 105.1 . . ?
C27 N8 C26 112.3(10) . . ?
C27 N8 Ni2 118.8(8) . . ?
C26 N8 Ni2 106.1(8) . . ?
C27 N8 H8D 106.3 . . ?
C26 N8 H8D 106.3 . . ?
Ni2 N8 H8D 106.3 . . ?
C33 N9 Ni1 161.0(11) . . ?
C34 N10 Ni2 166.8(11) . . ?
C35 N11 Ni1 163.4(14) . . ?
N13 C37 Ag3 168.1(15) . . ?
N14 C38 Ag3 178.7(18) . . ?
C37 N13 Ni2 168.0(13) . . ?
H2D O2W H2E 109.9 . . ?
H1E O1W H1D 124.4 . . ?

loop_
_geom_bond_atom_site_label_1
_geom_bond_atom_site_label_2
_geom_bond_distance
_geom_bond_site_symmetry_2
_geom_bond_publ_flag
Ni1 N11 2.066(13) . ?
Ni1 N2 2.095(12) . ?
Ni1 N4 2.124(10) . ?
Ni1 N9 2.125(11) . ?
Ni1 N1 2.147(11) . ?
Ni1 N3 2.177(11) . ?
Ni2 N10 2.086(11) . ?
Ni2 N8 2.121(11) . ?
Ni2 N13 2.131(15) . ?
Ni2 N6 2.142(10) . ?
Ni2 N7 2.154(10) . ?
Ni2 N5 2.166(10) . ?
Ag1 C34 2.055(14) . ?
Ag1 C33 2.076(16) . ?
Ag1 Ag3 3.066(2) 2_746 ?
Ag2 C35 2.048(19) . ?
Ag2 C36 2.05(2) . ?
Ag2 Ag4 3.353(3) . ?
Ag3 C37 1.98(2) . ?
Ag3 C38 2.08(2) . ?
Ag3 Ag1 3.066(2) 2_756 ?
Ag4 C39 1.91(2) . ?
Ag4 C40 2.01(2) . ?
C1 C2 1.47(2) . ?
C1 N1 1.471(17) . ?
C1 H1A 0.9700 . ?
C1 H1B 0.9700 . ?
C2 N2 1.432(17) . ?
C2 H2A 0.9700 . ?
C2 H2B 0.9700 . ?
C3 N2 1.487(16) . ?
C3 C5 1.520(19) . ?
C3 C4 1.55(2) . ?
C3 H3 0.9800 . ?
C4 H4A 0.9600 . ?
C4 H4B 0.9600 . ?
C4 H4C 0.9600 . ?
C5 C6 1.51(2) . ?
C5 H5A 0.9700 . ?
C5 H5B 0.9700 . ?
C6 N3 1.499(17) . ?
C6 C8 1.514(19) . ?
C6 C7 1.57(2) . ?
C7 H7A 0.9600 . ?
C7 H7B 0.9600 . ?
C7 H7C 0.9600 . ?
C8 H8A 0.9600 . ?
C8 H8B 0.9600 . ?
C8 H8C 0.9600 . ?
C9 N3 1.493(14) . ?
C9 C10 1.529(19) . ?
C9 H9A 0.9700 . ?
C9 H9B 0.9700 . ?
C10 N4 1.476(17) . ?
C10 H10A 0.9700 . ?
C10 H10B 0.9700 . ?
C11 N4 1.468(16) . ?
C11 C13 1.488(18) . ?
C11 C12 1.575(17) . ?
C11 H11 0.9800 . ?
C12 H12A 0.9600 . ?
C12 H12B 0.9600 . ?
C12 H12C 0.9600 . ?
C13 C14 1.479(17) . ?
C13 H13A 0.9700 . ?
C13 H13B 0.9700 . ?
C14 N1 1.496(15) . ?
C14 C15 1.500(18) . ?
C14 C16 1.55(2) . ?
C15 H15A 0.9600 . ?
C15 H15B 0.9600 . ?
C15 H15C 0.9600 . ?
C16 H16A 0.9600 . ?
C16 H16B 0.9600 . ?
C16 H16C 0.9600 . ?
C17 C18 1.464(19) . ?
C17 N5 1.495(14) . ?
C17 H17A 0.9700 . ?
C17 H17B 0.9700 . ?
C18 N6 1.461(14) . ?
C18 H18A 0.9700 . ?
C18 H18B 0.9700 . ?
C19 C20 1.500(19) . ?
C19 N6 1.501(17) . ?
C19 C21 1.532(19) . ?
C19 H19 0.9800 . ?
C20 H20A 0.9600 . ?
C20 H20B 0.9600 . ?
C20 H20C 0.9600 . ?
C21 C22 1.537(18) . ?
C21 H21A 0.9700 . ?
C21 H21B 0.9700 . ?
C22 C23 1.481(18) . ?
C22 N7 1.494(17) . ?
C22 C24 1.550(19) . ?
C23 H23A 0.9600 . ?
C23 H23B 0.9600 . ?
C23 H23C 0.9600 . ?
C24 H24A 0.9600 . ?
C24 H24B 0.9600 . ?
C24 H24C 0.9600 . ?
C25 N7 1.473(16) . ?
C25 C26 1.49(2) . ?
C25 H25A 0.9700 . ?
C25 H25B 0.9700 . ?
C26 N8 1.483(14) . ?
C26 H26A 0.9700 . ?
C26 H26B 0.9700 . ?
C27 N8 1.479(16) . ?
C27 C28 1.487(18) . ?
C27 C29 1.508(16) . ?
C27 H27 0.9800 . ?
C28 H28A 0.9600 . ?
C28 H28B 0.9600 . ?
C28 H28C 0.9600 . ?
C29 C30 1.503(17) . ?
C29 H29A 0.9700 . ?
C29 H29B 0.9700 . ?
C30 C31 1.494(17) . ?
C30 N5 1.503(16) . ?
C30 C32 1.555(16) . ?
C31 H31A 0.9600 . ?
C31 H31B 0.9600 . ?
C31 H31C 0.9600 . ?
C32 H32A 0.9600 . ?
C32 H32B 0.9600 . ?
C32 H32C 0.9600 . ?
C33 N9 1.121(14) . ?
C34 N10 1.146(14) . ?
C35 N11 1.156(18) . ?
C36 N12 1.09(2) . ?
C39 N15 1.16(2) . ?
C40 N16 1.15(2) . ?
N1 H1C 0.9100 . ?
N2 H2C 0.9100 . ?
N3 H3A 0.9100 . ?
N4 H4D 0.9100 . ?
N5 H5C 0.9100 . ?
N6 H6A 0.9100 . ?
N7 H7D 0.9100 . ?
N8 H8D 0.9100 . ?
C37 N13 1.173(18) . ?
C38 N14 1.10(2) . ?
O2W H2D 0.8483 . ?
O2W H2E 0.8513 . ?
O1W H1E 0.8489 . ?
O1W H1D 0.8496 . ?

loop_
_geom_hbond_atom_site_label_D
_geom_hbond_atom_site_label_H
_geom_hbond_atom_site_label_A
_geom_hbond_distance_DH
_geom_hbond_distance_HA
_geom_hbond_distance_DA
_geom_hbond_angle_DHA
_geom_hbond_site_symmetry_A
N2 H2C O2W 0.91 2.02 2.911(18) 164.5 1_565
O2W H2D N12 0.85 2.21 2.92(3) 140.9 .
O2W H2E N15 0.85 1.97 2.79(3) 159.7 2_647
O1W H1E N16 0.85 2.28 3.07(3) 156.0 1_455
O1W H1D N12 0.85 2.25 2.98(3) 144.3 .

loop_
_geom_torsion_atom_site_label_1
_geom_torsion_atom_site_label_2
_geom_torsion_atom_site_label_3
_geom_torsion_atom_site_label_4
_geom_torsion
_geom_torsion_site_symmetry_1
_geom_torsion_site_symmetry_2
_geom_torsion_site_symmetry_3
_geom_torsion_site_symmetry_4
_geom_torsion_publ_flag
C35 Ag2 Ag4 C39 65.7(8) . . . . ?
C36 Ag2 Ag4 C39 -117.9(8) . . . . ?
C35 Ag2 Ag4 C40 -111.0(7) . . . . ?
C36 Ag2 Ag4 C40 65.3(8) . . . . ?
N1 C1 C2 N2 -56.3(17) . . . . ?
N2 C3 C5 C6 70(2) . . . . ?
C4 C3 C5 C6 -163.3(16) . . . . ?
C3 C5 C6 N3 -61.3(19) . . . . ?
C3 C5 C6 C8 177.6(14) . . . . ?
C3 C5 C6 C7 56(2) . . . . ?
N3 C9 C10 N4 -62.8(16) . . . . ?
N4 C11 C13 C14 68.0(19) . . . . ?
C12 C11 C13 C14 -167.3(14) . . . . ?
C11 C13 C14 N1 -56.4(19) . . . . ?
C11 C13 C14 C15 177.0(15) . . . . ?
C11 C13 C14 C16 57.0(18) . . . . ?
N5 C17 C18 N6 -56.9(15) . . . . ?
C20 C19 C21 C22 -167.4(14) . . . . ?
N6 C19 C21 C22 67.6(18) . . . . ?
C19 C21 C22 C23 56.6(18) . . . . ?
C19 C21 C22 N7 -64.8(18) . . . . ?
C19 C21 C22 C24 175.1(13) . . . . ?
N7 C25 C26 N8 -55.8(15) . . . . ?
N8 C27 C29 C30 69.8(15) . . . . ?
C28 C27 C29 C30 -164.3(13) . . . . ?
C27 C29 C30 C31 56.0(16) . . . . ?
C27 C29 C30 N5 -64.3(15) . . . . ?
C27 C29 C30 C32 175.9(12) . . . . ?
C34 Ag1 C33 N9 -21(16) . . . . ?
Ag3 Ag1 C33 N9 -82(9) 2_746 . . . ?
C33 Ag1 C34 N10 -23(14) . . . . ?
Ag3 Ag1 C34 N10 38(7) 2_746 . . . ?
C36 Ag2 C35 N11 -168(16) . . . . ?
Ag4 Ag2 C35 N11 -35(20) . . . . ?
C35 Ag2 C36 N12 -50(53) . . . . ?
Ag4 Ag2 C36 N12 176(100) . . . . ?
C40 Ag4 C39 N15 -24(30) . . . . ?
Ag2 Ag4 C39 N15 -89(18) . . . . ?
C39 Ag4 C40 N16 32(34) . . . . ?
Ag2 Ag4 C40 N16 96(23) . . . . ?
C2 C1 N1 C14 171.6(11) . . . . ?
C2 C1 N1 Ni1 36.6(14) . . . . ?
C13 C14 N1 C1 -77.4(15) . . . . ?
C15 C14 N1 C1 49.7(16) . . . . ?
C16 C14 N1 C1 165.9(11) . . . . ?
C13 C14 N1 Ni1 48.1(15) . . . . ?
C15 C14 N1 Ni1 175.2(10) . . . . ?
C16 C14 N1 Ni1 -68.6(12) . . . . ?
N11 Ni1 N1 C1 177.3(9) . . . . ?
N2 Ni1 N1 C1 -9.8(9) . . . . ?
N4 Ni1 N1 C1 88.0(9) . . . . ?
N9 Ni1 N1 C1 -97.7(9) . . . . ?
N3 Ni1 N1 C1 42(2) . . . . ?
N11 Ni1 N1 C14 48.3(11) . . . . ?
N2 Ni1 N1 C14 -138.8(10) . . . . ?
N4 Ni1 N1 C14 -41.1(10) . . . . ?
N9 Ni1 N1 C14 133.3(11) . . . . ?
N3 Ni1 N1 C14 -87(2) . . . . ?
C1 C2 N2 C3 171.4(13) . . . . ?
C1 C2 N2 Ni1 43.3(14) . . . . ?
C5 C3 N2 C2 173.6(13) . . . . ?
C4 C3 N2 C2 50.4(18) . . . . ?
C5 C3 N2 Ni1 -63.7(14) . . . . ?
C4 C3 N2 Ni1 173.1(11) . . . . ?
N11 Ni1 N2 C2 121(2) . . . . ?
N4 Ni1 N2 C2 -104.8(9) . . . . ?
N9 Ni1 N2 C2 67.1(9) . . . . ?
N1 Ni1 N2 C2 -17.9(9) . . . . ?
N3 Ni1 N2 C2 172.6(9) . . . . ?
N11 Ni1 N2 C3 -5(3) . . . . ?
N4 Ni1 N2 C3 129.7(9) . . . . ?
N9 Ni1 N2 C3 -58.4(9) . . . . ?
N1 Ni1 N2 C3 -143.3(9) . . . . ?
N3 Ni1 N2 C3 47.1(9) . . . . ?
C10 C9 N3 C6 174.7(13) . . . . ?
C10 C9 N3 Ni1 41.5(14) . . . . ?
C5 C6 N3 C9 -74.2(15) . . . . ?
C8 C6 N3 C9 48.0(18) . . . . ?
C7 C6 N3 C9 164.2(12) . . . . ?
C5 C6 N3 Ni1 50.6(14) . . . . ?
C8 C6 N3 Ni1 172.8(11) . . . . ?
C7 C6 N3 Ni1 -71.0(14) . . . . ?
N11 Ni1 N3 C9 -101.6(9) . . . . ?
N2 Ni1 N3 C9 86.6(9) . . . . ?
N4 Ni1 N3 C9 -11.1(9) . . . . ?
N9 Ni1 N3 C9 173.4(9) . . . . ?
N1 Ni1 N3 C9 35(2) . . . . ?
N11 Ni1 N3 C6 129.5(11) . . . . ?
N2 Ni1 N3 C6 -42.4(11) . . . . ?
N4 Ni1 N3 C6 -140.1(11) . . . . ?
N9 Ni1 N3 C6 44.4(11) . . . . ?
N1 Ni1 N3 C6 -94(2) . . . . ?
C13 C11 N4 C10 176.6(12) . . . . ?
C12 C11 N4 C10 53.7(16) . . . . ?
C13 C11 N4 Ni1 -62.8(14) . . . . ?
C12 C11 N4 Ni1 174.3(10) . . . . ?
C9 C10 N4 C11 174.2(12) . . . . ?
C9 C10 N4 Ni1 48.8(13) . . . . ?
N11 Ni1 N4 C11 -59.3(10) . . . . ?
N2 Ni1 N4 C11 128.2(10) . . . . ?
N9 Ni1 N4 C11 8(3) . . . . ?
N1 Ni1 N4 C11 45.1(10) . . . . ?
N3 Ni1 N4 C11 -144.5(10) . . . . ?
N11 Ni1 N4 C10 64.1(10) . . . . ?
N2 Ni1 N4 C10 -108.4(9) . . . . ?
N9 Ni1 N4 C10 131(3) . . . . ?
N1 Ni1 N4 C10 168.5(10) . . . . ?
N3 Ni1 N4 C10 -21.1(9) . . . . ?
C18 C17 N5 C30 167.7(11) . . . . ?
C18 C17 N5 Ni2 34.2(12) . . . . ?
C31 C30 N5 C17 163.6(10) . . . . ?
C29 C30 N5 C17 -73.7(13) . . . . ?
C32 C30 N5 C17 45.7(14) . . . . ?
C31 C30 N5 Ni2 -71.2(12) . . . . ?
C29 C30 N5 Ni2 51.4(12) . . . . ?
C32 C30 N5 Ni2 170.8(9) . . . . ?
N10 Ni2 N5 C17 179.4(8) . . . . ?
N8 Ni2 N5 C17 90.7(8) . . . . ?
N13 Ni2 N5 C17 -94.3(8) . . . . ?
N6 Ni2 N5 C17 -6.9(8) . . . . ?
N7 Ni2 N5 C17 43(2) . . . . ?
N10 Ni2 N5 C30 49.3(9) . . . . ?
N8 Ni2 N5 C30 -39.4(9) . . . . ?
N13 Ni2 N5 C30 135.6(9) . . . . ?
N6 Ni2 N5 C30 -137.0(9) . . . . ?
N7 Ni2 N5 C30 -87(2) . . . . ?
C17 C18 N6 C19 174.9(11) . . . . ?
C17 C18 N6 Ni2 45.0(12) . . . . ?
C20 C19 N6 C18 56.1(17) . . . . ?
C21 C19 N6 C18 179.5(11) . . . . ?
C20 C19 N6 Ni2 177.6(10) . . . . ?
C21 C19 N6 Ni2 -59.0(14) . . . . ?
N10 Ni2 N6 C18 121(2) . . . . ?
N8 Ni2 N6 C18 -107.0(9) . . . . ?
N13 Ni2 N6 C18 65.6(9) . . . . ?
N7 Ni2 N6 C18 169.5(9) . . . . ?
N5 Ni2 N6 C18 -19.8(9) . . . . ?
N10 Ni2 N6 C19 -5(3) . . . . ?
N8 Ni2 N6 C19 127.2(10) . . . . ?
N13 Ni2 N6 C19 -60.2(10) . . . . ?
N7 Ni2 N6 C19 43.8(10) . . . . ?
N5 Ni2 N6 C19 -145.5(10) . . . . ?
C26 C25 N7 C22 171.9(11) . . . . ?
C26 C25 N7 Ni2 37.0(12) . . . . ?
C23 C22 N7 C25 165.4(11) . . . . ?
C21 C22 N7 C25 -71.6(14) . . . . ?
C24 C22 N7 C25 46.2(15) . . . . ?
C23 C22 N7 Ni2 -67.7(13) . . . . ?
C21 C22 N7 Ni2 55.3(14) . . . . ?
C24 C22 N7 Ni2 173.1(9) . . . . ?
N10 Ni2 N7 C25 -99.2(9) . . . . ?
N8 Ni2 N7 C25 -9.6(9) . . . . ?
N13 Ni2 N7 C25 174.4(9) . . . . ?
N6 Ni2 N7 C25 88.1(9) . . . . ?
N5 Ni2 N7 C25 39(2) . . . . ?
N10 Ni2 N7 C22 129.8(10) . . . . ?
N8 Ni2 N7 C22 -140.5(10) . . . . ?
N13 Ni2 N7 C22 43.5(10) . . . . ?
N6 Ni2 N7 C22 -42.9(10) . . . . ?
N5 Ni2 N7 C22 -92(2) . . . . ?
C28 C27 N8 C26 50.1(14) . . . . ?
C29 C27 N8 C26 174.6(11) . . . . ?
C28 C27 N8 Ni2 174.7(9) . . . . ?
C29 C27 N8 Ni2 -60.9(12) . . . . ?
C25 C26 N8 C27 173.7(11) . . . . ?
C25 C26 N8 Ni2 42.4(12) . . . . ?
N10 Ni2 N8 C27 -59.4(9) . . . . ?
N13 Ni2 N8 C27 8(3) . . . . ?
N6 Ni2 N8 C27 127.8(8) . . . . ?
N7 Ni2 N8 C27 -145.3(9) . . . . ?
N5 Ni2 N8 C27 43.7(9) . . . . ?
N10 Ni2 N8 C26 68.1(8) . . . . ?
N13 Ni2 N8 C26 135(3) . . . . ?
N6 Ni2 N8 C26 -104.7(8) . . . . ?
N7 Ni2 N8 C26 -17.8(8) . . . . ?
N5 Ni2 N8 C26 171.3(8) . . . . ?
Ag1 C33 N9 Ni1 36(12) . . . . ?
N11 Ni1 N9 C33 93(4) . . . . ?
N2 Ni1 N9 C33 -96(4) . . . . ?
N4 Ni1 N9 C33 25(6) . . . . ?
N1 Ni1 N9 C33 -12(4) . . . . ?
N3 Ni1 N9 C33 177(4) . . . . ?
Ag1 C34 N10 Ni2 24(11) . . . . ?
N8 Ni2 N10 C34 -107(5) . . . . ?
N13 Ni2 N10 C34 81(5) . . . . ?
N6 Ni2 N10 C34 25(6) . . . . ?
N7 Ni2 N10 C34 -23(5) . . . . ?
N5 Ni2 N10 C34 165(5) . . . . ?
Ag2 C35 N11 Ni1 -9(23) . . . . ?
N2 Ni1 N11 C35 44(6) . . . . ?
N4 Ni1 N11 C35 -91(4) . . . . ?
N9 Ni1 N11 C35 98(4) . . . . ?
N1 Ni1 N11 C35 -178(4) . . . . ?
N3 Ni1 N11 C35 -8(4) . . . . ?
C38 Ag3 C37 N13 19(13) . . . . ?
Ag1 Ag3 C37 N13 9(7) 2_756 . . . ?
C37 Ag3 C38 N14 -65(73) . . . . ?
Ag1 Ag3 C38 N14 -55(72) 2_756 . . . ?
Ag3 C37 N13 Ni2 65(11) . . . . ?
N10 Ni2 N13 C37 158(6) . . . . ?
N8 Ni2 N13 C37 91(7) . . . . ?
N6 Ni2 N13 C37 -30(6) . . . . ?
N7 Ni2 N13 C37 -117(6) . . . . ?
N5 Ni2 N13 C37 55(6) . . . . ?
